data_2231375
loop_
_publ_author_name
'Rodrigues, Vinola Z.'
'Foro, Sabine'
'Gowda, B. Thimme'

_publ_section_title
;
 <i>N</i>,<i>N</i>'-Bis(4-chlorophenylsulfonyl)adipamide
;
_journal_coeditor_code ZJ2018
_journal_issue 8
_journal_name_full 'Acta Crystallographica Section E'
_journal_page_first o2179
_journal_paper_doi 10.1107/S1600536811030029
_journal_volume 67
_journal_year 2011
_chemical_formula_iupac 'C18 H18 Cl2 N2 O6 S2'
_chemical_formula_moiety 'C18 H18 Cl2 N2 O6 S2'
_chemical_formula_sum 'C18 H18 Cl2 N2 O6 S2'
_chemical_formula_weight 493.36
_chemical_name_systematic
;
<i>N</i>,<i>N</i>'-Bis(4-chlorophenylsulfonyl)adipamide
;
_space_group_IT_number 2
_symmetry_cell_setting triclinic
_symmetry_space_group_name_Hall '-P 1'
_symmetry_space_group_name_H-M 'P -1'
_atom_sites_solution_hydrogens geom
_atom_sites_solution_primary direct
_atom_sites_solution_secondary difmap
_audit_creation_method SHELXL-97
_cell_angle_alpha 89.28(2)
_cell_angle_beta 87.75(2)
_cell_angle_gamma 81.160(10)
_cell_formula_units_Z 1
_cell_length_a 5.5930(10)
_cell_length_b 8.827(2)
_cell_length_c 9.908(2)
_cell_measurement_reflns_used 528
_cell_measurement_temperature 293(2)
_cell_measurement_theta_max 27.97
_cell_measurement_theta_min 3.11
_cell_volume 482.96(17)
_computing_cell_refinement
;
CrysAlis RED (Oxford Diffraction, 2009)
;
_computing_data_collection
;
CrysAlis CCD (Oxford Diffraction, 2009)
;
_computing_data_reduction
;
CrysAlis RED (Oxford Diffraction, 2009)
;
_computing_molecular_graphics 'PLATON (Spek, 2009)'
_computing_publication_material 'SHELXL97 (Sheldrick, 2008)'
_computing_structure_refinement 'SHELXL97 (Sheldrick, 2008)'
_computing_structure_solution 'SHELXS97 (Sheldrick, 2008)'
_diffrn_ambient_temperature 293(2)
_diffrn_measured_fraction_theta_full 0.989
_diffrn_measured_fraction_theta_max 0.989
_diffrn_measurement_device_type
;
Oxford Diffraction Xcalibur diffractometer
with a Sapphire CCD detector
;
_diffrn_measurement_method
;
Rotation method data acquisition using \w
;
_diffrn_radiation_monochromator graphite
_diffrn_radiation_source 'fine-focus sealed tube'
_diffrn_radiation_type MoK\a
_diffrn_radiation_wavelength 0.71073
_diffrn_reflns_av_R_equivalents 0.0626
_diffrn_reflns_av_sigmaI/netI 0.1929
_diffrn_reflns_limit_h_max 6
_diffrn_reflns_limit_h_min -6
_diffrn_reflns_limit_k_max 10
_diffrn_reflns_limit_k_min -10
_diffrn_reflns_limit_l_max 11
_diffrn_reflns_limit_l_min -11
_diffrn_reflns_number 2942
_diffrn_reflns_theta_full 25.35
_diffrn_reflns_theta_max 25.35
_diffrn_reflns_theta_min 3.10
_diffrn_standards_decay_% 0
_exptl_absorpt_coefficient_mu 0.595
_exptl_absorpt_correction_T_max 0.9766
_exptl_absorpt_correction_T_min 0.9321
_exptl_absorpt_correction_type multi-scan
_exptl_absorpt_process_details
;
(CrysAlis RED; Oxford Diffraction, 2009)
;
_exptl_crystal_colour colourless
_exptl_crystal_density_diffrn 1.696
_exptl_crystal_density_method 'not measured'
_exptl_crystal_description needle
_exptl_crystal_F_000 254
_exptl_crystal_size_max 0.12
_exptl_crystal_size_mid 0.08
_exptl_crystal_size_min 0.04
_refine_diff_density_max 0.406
_refine_diff_density_min -0.360
_refine_ls_extinction_method none
_refine_ls_goodness_of_fit_ref 0.993
_refine_ls_hydrogen_treatment mixed
_refine_ls_matrix_type full
_refine_ls_number_parameters 139
_refine_ls_number_reflns 1757
_refine_ls_number_restraints 2
_refine_ls_restrained_S_all 1.002
_refine_ls_R_factor_all 0.2128
_refine_ls_R_factor_gt 0.0806
_refine_ls_shift/su_max 0.007
_refine_ls_shift/su_mean 0.001
_refine_ls_structure_factor_coef Fsqd
_refine_ls_weighting_details 'calc w=1/[\s^2^(Fo^2^)+(0.0000P)^2^+0.0000P] where P=(Fo^2^+2Fc^2^)/3'
_refine_ls_weighting_scheme calc
_refine_ls_wR_factor_gt 0.0723
_refine_ls_wR_factor_ref 0.1035
_reflns_number_gt 775
_reflns_number_total 1757
_reflns_threshold_expression I>2sigma(I)
_cod_data_source_file zj2018.cif
_cod_data_source_block I
_cod_database_code 2231375
_cod_database_fobs_code 2231375

loop_
_symmetry_equiv_pos_as_xyz
'x, y, z'
'-x, -y, -z'

loop_
_atom_site_type_symbol
_atom_site_label
_atom_site_fract_x
_atom_site_fract_y
_atom_site_fract_z
_atom_site_U_iso_or_equiv
_atom_site_adp_type
_atom_site_calc_flag
_atom_site_refinement_flags
_atom_site_occupancy
_atom_site_symmetry_multiplicity
C C1 0.1041(11) 0.6193(7) 0.8224(6) 0.0293(17) Uani d D 1 1
C C2 0.2221(12) 0.6416(7) 0.9348(6) 0.042(2) Uani d . 1 1
H H2 0.3810 0.5932 0.9421 0.051 Uiso calc R 1 1
C C3 0.1175(13) 0.7325(8) 1.0388(7) 0.047(2) Uani d . 1 1
H H3 0.2030 0.7448 1.1155 0.057 Uiso calc R 1 1
C C4 -0.1031(13) 0.8010(8) 1.0280(7) 0.042(2) Uani d . 1 1
C C5 -0.2239(12) 0.7794(8) 0.9163(7) 0.045(2) Uani d . 1 1
H H5 -0.3822 0.8291 0.9100 0.054 Uiso calc R 1 1
C C6 -0.1242(11) 0.6877(7) 0.8116(7) 0.0433(19) Uani d D 1 1
H H6 -0.2120 0.6738 0.7361 0.052 Uiso calc R 1 1
C C7 0.3253(12) 0.7659(8) 0.5567(7) 0.0357(18) Uani d . 1 1
C C8 0.2725(11) 0.8657(7) 0.4335(6) 0.0394(18) Uani d . 1 1
H H8A 0.4234 0.8879 0.3921 0.047 Uiso calc R 1 1
H H8B 0.1936 0.8111 0.3683 0.047 Uiso calc R 1 1
C C9 0.1140(10) 1.0122(8) 0.4692(6) 0.054(2) Uani d . 1 1
H H9A 0.1970 1.0689 0.5309 0.065 Uiso calc R 1 1
H H9B 0.0846 1.0738 0.3881 0.065 Uiso calc R 1 1
N N1 0.2328(10) 0.6336(6) 0.5582(5) 0.0371(15) Uani d D 1 1
H H1N 0.149(9) 0.600(6) 0.499(4) 0.044 Uiso d D 1 1
O O1 0.4677(8) 0.4551(5) 0.7221(4) 0.0501(14) Uani d . 1 1
O O2 0.0961(8) 0.4035(5) 0.6456(4) 0.0508(14) Uani d . 1 1
O O3 0.4340(7) 0.8007(5) 0.6492(5) 0.0491(14) Uani d . 1 1
Cl Cl1 -0.2314(4) 0.9221(2) 1.15456(19) 0.0695(7) Uani d . 1 1
S S1 0.2378(4) 0.5111(2) 0.68742(19) 0.0419(5) Uani d . 1 1

loop_
_atom_site_aniso_label
_atom_site_aniso_U_11
_atom_site_aniso_U_22
_atom_site_aniso_U_33
_atom_site_aniso_U_12
_atom_site_aniso_U_13
_atom_site_aniso_U_23
C1 0.032(4) 0.030(4) 0.026(4) -0.004(4) -0.006(3) 0.003(3)
C2 0.035(5) 0.049(5) 0.039(5) 0.004(4) -0.001(4) 0.002(4)
C3 0.047(5) 0.060(6) 0.031(5) 0.005(5) -0.011(4) -0.001(4)
C4 0.049(5) 0.042(5) 0.031(5) 0.002(4) 0.004(4) 0.009(4)
C5 0.026(4) 0.056(5) 0.049(5) 0.005(4) 0.000(4) 0.005(4)
C6 0.032(4) 0.050(5) 0.048(5) -0.004(4) -0.012(4) 0.001(4)
C7 0.024(4) 0.040(5) 0.041(5) -0.001(4) 0.004(4) -0.013(4)
C8 0.035(4) 0.045(5) 0.036(5) 0.000(4) 0.000(3) 0.005(4)
C9 0.042(5) 0.064(6) 0.053(5) 0.001(5) -0.001(4) 0.017(4)
N1 0.041(4) 0.037(4) 0.035(4) -0.008(3) -0.010(3) -0.005(3)
O1 0.036(3) 0.058(3) 0.050(3) 0.013(3) -0.006(2) -0.003(3)
O2 0.067(4) 0.042(3) 0.047(3) -0.017(3) -0.018(3) 0.000(3)
O3 0.031(3) 0.062(4) 0.055(4) -0.008(3) -0.012(3) -0.005(3)
Cl1 0.0784(16) 0.0701(16) 0.0514(14) 0.0107(12) 0.0185(12) -0.0023(12)
S1 0.0447(13) 0.0403(13) 0.0394(12) -0.0009(11) -0.0076(10) -0.0022(11)

loop_
_atom_type_symbol
_atom_type_description
_atom_type_scat_dispersion_real
_atom_type_scat_dispersion_imag
_atom_type_scat_source
C C 0.0033 0.0016 'International Tables Vol C Tables 4.2.6.8 and 6.1.1.4'
H H 0.0000 0.0000 'International Tables Vol C Tables 4.2.6.8 and 6.1.1.4'
N N 0.0061 0.0033 'International Tables Vol C Tables 4.2.6.8 and 6.1.1.4'
O O 0.0106 0.0060 'International Tables Vol C Tables 4.2.6.8 and 6.1.1.4'
Cl Cl 0.1484 0.1585 'International Tables Vol C Tables 4.2.6.8 and 6.1.1.4'
S S 0.1246 0.1234 'International Tables Vol C Tables 4.2.6.8 and 6.1.1.4'

loop_
_geom_angle_atom_site_label_1
_geom_angle_atom_site_label_2
_geom_angle_atom_site_label_3
_geom_angle_site_symmetry_1
_geom_angle
C6 C1 C2 . 119.0(6)
C6 C1 S1 . 117.8(5)
C2 C1 S1 . 123.2(5)
C1 C2 C3 . 122.7(7)
C1 C2 H2 . 118.7
C3 C2 H2 . 118.7
C4 C3 C2 . 118.6(7)
C4 C3 H3 . 120.7
C2 C3 H3 . 120.7
C3 C4 C5 . 119.4(7)
C3 C4 Cl1 . 119.0(6)
C5 C4 Cl1 . 121.6(6)
C4 C5 C6 . 123.1(7)
C4 C5 H5 . 118.4
C6 C5 H5 . 118.4
C1 C6 C5 . 117.2(6)
C1 C6 H6 . 121.4
C5 C6 H6 . 121.4
O3 C7 N1 . 121.0(7)
O3 C7 C8 . 123.7(7)
N1 C7 C8 . 115.3(6)
C9 C8 C7 . 111.2(5)
C9 C8 H8A . 109.4
C7 C8 H8A . 109.4
C9 C8 H8B . 109.4
C7 C8 H8B . 109.4
H8A C8 H8B . 108.0
C9 C9 C8 2_576 112.4(7)
C9 C9 H9A 2_576 109.1
C8 C9 H9A . 109.1
C9 C9 H9B 2_576 109.1
C8 C9 H9B . 109.1
H9A C9 H9B . 107.9
C7 N1 S1 . 125.5(5)
C7 N1 H1N . 128(4)
S1 N1 H1N . 106(4)
O1 S1 O2 . 116.6(3)
O1 S1 N1 . 112.0(3)
O2 S1 N1 . 103.7(3)
O1 S1 C1 . 106.7(3)
O2 S1 C1 . 112.4(3)
N1 S1 C1 . 105.0(3)

loop_
_geom_bond_atom_site_label_1
_geom_bond_atom_site_label_2
_geom_bond_site_symmetry_2
_geom_bond_distance
C1 C6 . 1.333(6)
C1 C2 . 1.348(8)
C1 S1 . 1.731(6)
C2 C3 . 1.370(7)
C2 H2 . 0.9300
C3 C4 . 1.295(8)
C3 H3 . 0.9300
C4 C5 . 1.350(8)
C4 Cl1 . 1.719(7)
C5 C6 . 1.371(7)
C5 H5 . 0.9300
C6 H6 . 0.9300
C7 O3 . 1.188(7)
C7 N1 . 1.348(7)
C7 C8 . 1.508(8)
C8 C9 . 1.489(7)
C8 H8A . 0.9700
C8 H8B . 0.9700
C9 C9 2_576 1.437(10)
C9 H9A . 0.9700
C9 H9B . 0.9700
N1 S1 . 1.664(6)
N1 H1N . 0.85(2)
O1 S1 . 1.361(4)
O2 S1 . 1.403(4)

loop_
_geom_hbond_atom_site_label_D
_geom_hbond_atom_site_label_H
_geom_hbond_atom_site_label_A
_geom_hbond_site_symmetry_A
_geom_hbond_distance_DH
_geom_hbond_distance_HA
_geom_hbond_distance_DA
_geom_hbond_angle_DHA
N1 H1N O2 2_566 0.85(2) 2.03(3) 2.839(7) 160(6)

loop_
_geom_torsion_atom_site_label_1
_geom_torsion_atom_site_label_2
_geom_torsion_atom_site_label_3
_geom_torsion_atom_site_label_4
_geom_torsion_site_symmetry_4
_geom_torsion
C6 C1 C2 C3 . -0.3(10)
S1 C1 C2 C3 . 177.3(5)
C1 C2 C3 C4 . -0.6(11)
C2 C3 C4 C5 . 0.8(11)
C2 C3 C4 Cl1 . -177.1(5)
C3 C4 C5 C6 . -0.2(11)
Cl1 C4 C5 C6 . 177.8(5)
C2 C1 C6 C5 . 1.0(10)
S1 C1 C6 C5 . -176.8(4)
C4 C5 C6 C1 . -0.8(10)
O3 C7 C8 C9 . -63.7(9)
N1 C7 C8 C9 . 114.2(6)
C7 C8 C9 C9 2_576 -59.2(9)
O3 C7 N1 S1 . 4.7(9)
C8 C7 N1 S1 . -173.2(4)
C7 N1 S1 O1 . -60.3(6)
C7 N1 S1 O2 . 173.2(5)
C7 N1 S1 C1 . 55.0(6)
C6 C1 S1 O1 . 179.5(5)
C2 C1 S1 O1 . 1.8(6)
C6 C1 S1 O2 . -51.6(6)
C2 C1 S1 O2 . 130.8(5)
C6 C1 S1 N1 . 60.5(6)
C2 C1 S1 N1 . -117.1(6)
